data_2006175
loop_
_publ_author_name
'Linden, Anthony'
'Guspanov\'a, Jana'
'Bern\'at, Juraj'
'Kristian, Pavol'

_publ_section_title
;
 9-Propylidenehydrazino-10-acridinium Thiocyanate at 173K
;
_journal_issue 6
_journal_name_full 'Acta Crystallographica Section C'
_journal_page_first 732
_journal_page_last 734
_journal_paper_doi 10.1107/S010827019700108X
_journal_volume 53
_journal_year 1997
_chemical_formula_moiety 'C16 H16 N3 1+, S C N 1-'
_chemical_formula_sum 'C17 H16 N4 S'
_chemical_formula_weight 308.40
_chemical_melting_point .466E-305
_chemical_name_common ' ?'
_chemical_name_systematic ' N-acridinium-9-yl-N'-propylidenehydrazine thiocyanate'
_space_group_IT_number 2
_symmetry_cell_setting triclinic
_symmetry_space_group_name_Hall '-P 1'
_symmetry_space_group_name_H-M 'P -1'
_cell_angle_alpha 110.66(3)
_cell_angle_beta 109.01(4)
_cell_angle_gamma 76.51(4)
_cell_formula_units_Z 2
_cell_length_a 9.054(5)
_cell_length_b 11.467(4)
_cell_length_c 8.512(3)
_cell_measurement_reflns_used 25
_cell_measurement_temperature 173.0(10)
_cell_measurement_theta_max 20.0
_cell_measurement_theta_min 19.0
_cell_volume 774.8(6)
_diffrn_ambient_temperature 173.0(10)
_diffrn_measurement_device 'Rigaku AFC-5R'
_diffrn_measurement_method \w--2\q
_diffrn_radiation_monochromator graphite
_diffrn_radiation_source 'Rigaku rotating-anode generator'
_diffrn_radiation_type 'Mo K\a'
_diffrn_radiation_wavelength 0.71069
_diffrn_reflns_av_R_equivalents 0.031
_diffrn_reflns_limit_h_max 11
_diffrn_reflns_limit_h_min 0
_diffrn_reflns_limit_k_max 14
_diffrn_reflns_limit_k_min -14
_diffrn_reflns_limit_l_max 10
_diffrn_reflns_limit_l_min -11
_diffrn_reflns_number 3793
_diffrn_reflns_theta_max 27.5
_diffrn_reflns_theta_min 2.5
_diffrn_standards_decay_% insignificant
_diffrn_standards_interval_count 150
_diffrn_standards_number 3
_exptl_absorpt_coefficient_mu 0.211
_exptl_absorpt_correction_type none
_exptl_crystal_colour gold
_exptl_crystal_density_diffrn 1.322
_exptl_crystal_density_method 'not measured'
_exptl_crystal_description plate
_exptl_crystal_F_000 324
_exptl_crystal_size_max 0.50
_exptl_crystal_size_mid 0.38
_exptl_crystal_size_min 0.06
_refine_diff_density_max 0.32
_refine_diff_density_min -0.43
_refine_ls_extinction_method none
_refine_ls_goodness_of_fit_obs 2.145
_refine_ls_hydrogen_treatment refall
_refine_ls_matrix_type full
_refine_ls_number_constraints 0
_refine_ls_number_parameters 263
_refine_ls_number_reflns 2473
_refine_ls_number_restraints 0
_refine_ls_R_factor_all 0.0923
_refine_ls_R_factor_obs .0524
_refine_ls_shift/esd_max 0.0002
_refine_ls_structure_factor_coef F
_refine_ls_weighting_details 'w = 1/[\s^2^(F~o~)+(0.008F~o~)^2^]'
_refine_ls_weighting_scheme calc
_refine_ls_wR_factor_all 0.0556
_refine_ls_wR_factor_obs .0526
_reflns_number_observed 2473
_reflns_number_total 3566
_reflns_observed_criterion 'I > 2\s(I)'
_cod_data_source_file ab1449.cif
_cod_data_source_block II
_cod_depositor_comments
;
The following automatic conversions were performed:

'_refine_ls_weighting_scheme' value 'w =
1/[\s^2^(F~o~)+(0.008F~o~)^2^]' was changed to 'calc'. New tag
'_refine_ls_weighting_details' was created. The value of the new tag
was set to 'w = 1/[\s^2^(F~o~)+(0.008F~o~)^2^]'.

Automatic conversion script
Id: cif_fix_values 3143 2015-03-26 13:38:13Z robertas 
;
_cod_original_cell_volume 774.7(7)
_cod_original_formula_sum 'C17 H16 N4 S '
_cod_database_code 2006175

loop_
_symmetry_equiv_pos_as_xyz
x,y,z
-x,-y,-z

loop_
_atom_site_aniso_label
_atom_site_aniso_U_11
_atom_site_aniso_U_22
_atom_site_aniso_U_33
_atom_site_aniso_U_12
_atom_site_aniso_U_13
_atom_site_aniso_U_23
_atom_site_aniso_type_symbol
S .0601(5) .0317(4) .0481(5) -.0048(3) .0221(4) .0134(3) S
N3 .051(2) .047(2) .079(2) -.0080(10) .006(2) .037(2) N
C14 .0270(10) .0320(10) .045(2) -.0020(10) .0090(10) .0110(10) C
N1 .0320(10) .0300(10) .0360(10) .0050(10) .0170(10) .0140(10) N
N2 .0320(10) .0360(10) .0350(10) -.0020(10) .0100(10) .0160(10) N
N10 .0290(10) .0320(10) .0390(10) -.0070(10) .0040(10) .0160(10) N
C1 .0280(10) .036(2) .0310(10) -.0010(10) .0060(10) .0090(10) C
C2 .031(2) .044(2) .035(2) .0010(10) .0110(10) .0060(10) C
C3 .029(2) .035(2) .046(2) .0020(10) .0080(10) .0020(10) C
C4 .028(2) .0310(10) .050(2) -.0030(10) .0030(10) .0120(10) C
C4a .0220(10) .0310(10) .0350(10) -.0060(10) .0000(10) .0090(10) C
C5 .034(2) .049(2) .036(2) -.0170(10) .0010(10) .0200(10) C
C5a .0220(10) .0350(10) .0320(10) -.0090(10) .0000(10) .0130(10) C
C6 .033(2) .061(2) .033(2) -.0200(10) .0080(10) .0150(10) C
C7 .029(2) .046(2) .035(2) -.0110(10) .0120(10) .0050(10) C
C8 .0260(10) .0350(10) .036(2) -.0050(10) .0080(10) .0110(10) C
C8a .0200(10) .0320(10) .0270(10) -.0070(10) .0020(10) .0090(10) C
C9 .0180(10) .0290(10) .0270(10) -.0020(10) .0020(10) .0110(10) C
C9a .0190(10) .0300(10) .0280(10) -.0040(10) .0020(10) .0090(10) C
C11 .047(2) .036(2) .038(2) -.0010(10) .0130(10) .0150(10) C
C12 .071(3) .046(2) .047(2) -.010(2) .021(2) .019(2) C
C13 .046(2) .067(2) .057(2) -.005(2) .018(2) .035(2) C

loop_
_atom_site_label
_atom_site_fract_x
_atom_site_fract_y
_atom_site_fract_z
_atom_site_U_iso_or_equiv
_atom_site_thermal_displace_type
_atom_site_calc_flag
_atom_site_calc_attached_atom
_atom_site_refinement_flags
_atom_site_occupancy
_atom_site_disorder_group
_atom_site_type_symbol
S .27680(10) .47947(7) .18110(10) .0445(4) Uani d ? . 1 . S
N3 .2959(3) .2963(2) .3369(4) .0560(10) Uani d ? . 1 . N
C14 .2884(3) .3715(2) .2717(4) .0350(10) Uani d ? . 1 . C
N1 .3057(3) .7509(2) .5233(3) .0310(10) Uani d ? . 1 . N
N2 .2452(3) .7298(2) .6399(3) .0330(10) Uani d ? . 1 . N
N10 .2508(3) 1.0785(2) .3977(3) .0330(10) Uani d ? . 1 . N
C1 .1610(3) .9979(3) .7377(3) .0330(10) Uani d ? . 1 . C
C2 .0947(3) 1.1143(3) .8215(4) .0390(10) Uani d ? . 1 . C
C3 .0753(3) 1.2175(3) .7617(4) .0410(10) Uani d ? . 1 . C
C4 .1253(3) 1.2047(3) .6214(4) .0380(10) Uani d ? . 1 . C
C4a .1983(3) 1.0863(2) .5345(3) .0310(10) Uani d ? . 1 . C
C5 .3846(3) .9714(3) .1747(4) .0370(10) Uani d ? . 1 . C
C5a .3301(3) .9704(2) .3117(3) .0300(10) Uani d ? . 1 . C
C6 .4674(3) .8650(3) .0907(4) .0400(10) Uani d ? . 1 . C
C7 .5019(3) .7562(3) .1429(4) .0370(10) Uani d ? . 1 . C
C8 .4479(3) .7539(3) .2737(4) .0320(10) Uani d ? . 1 . C
C8a .3562(3) .8608(2) .3611(3) .0270(10) Uani d ? . 1 . C
C9 .2909(3) .8618(2) .4961(3) .0250(10) Uani d ? . 1 . C
C9a .2154(3) .9795(2) .5904(3) .0270(10) Uani d ? . 1 . C
C11 .2871(4) .6182(3) .6531(4) .0390(10) Uani d ? . 1 . C
C12 .2293(5) .5749(3) .7646(5) .051(2) Uani d ? . 1 . C
C13 .1183(4) .6721(4) .8600(5) .052(2) Uani d ? . 1 . C
H1 .173(3) .929(2) .787(3) .043(8) Uiso d ? . 1 . H
H2 .065(3) 1.122(2) .921(4) .041(8) Uiso d ? . 1 . H
H3 .037(4) 1.301(3) .823(4) .060(10) Uiso d ? . 1 . H
H4 .114(3) 1.273(2) .573(3) .033(7) Uiso d ? . 1 . H
H5 .359(3) 1.048(3) .142(3) .043(8) Uiso d ? . 1 . H
H6 .500(3) .865(2) -.002(4) .042(8) Uiso d ? . 1 . H
H7 .563(3) .686(3) .088(4) .050(9) Uiso d ? . 1 . H
H8 .472(3) .683(2) .310(3) .035(7) Uiso d ? . 1 . H
H10 .250(3) 1.147(3) .367(4) .060(10) Uiso d ? . 1 . H
H11 .364(4) .559(3) .588(4) .060(10) Uiso d ? . 1 . H
H12 .341(3) .683(3) .443(4) .046(9) Uiso d ? . 1 . H
H121 .324(4) .546(3) .854(5) .100(10) Uiso d ? . 1 . H
H122 .151(4) .503(3) .687(4) .058(9) Uiso d ? . 1 . H
H131 .180(4) .751(3) .953(5) .080(10) Uiso d ? . 1 . H
H132 .025(4) .708(3) .770(5) .090(10) Uiso d ? . 1 . H
H133 .083(4) .628(3) .925(4) .080(10) Uiso d ? . 1 . H

loop_
_atom_type_symbol
_atom_type_description
_atom_type_scat_dispersion_real
_atom_type_scat_dispersion_imag
_atom_type_scat_source
C C 0.0033 0.0016
; International Tables for Crystallography (1992,
Vol.C, Tables 4.2.6.8 and 6.1.1.4)
;
H H 0.0000 0.0000
; International Tables for Crystallography (1992,
Vol.C, Tables 4.2.6.8 and 6.1.1.4)
;
N N 0.0061 0.0033
; International Tables for Crystallography (1992,
Vol.C, Tables 4.2.6.8 and 6.1.1.4)
;
S S 0.1246 0.1234
; International Tables for Crystallography (1992,
Vol.C, Tables 4.2.6.8 and 6.1.1.4)
;

loop_
_geom_angle_atom_site_label_1
_geom_angle_atom_site_label_2
_geom_angle_atom_site_label_3
_geom_angle
_geom_angle_publ_flag
S C14 N3 179.3(3) no
N2 N1 C9 125.5(2) yes
N1 N2 C11 113.5(2) yes
C4a N10 C5a 122.6(2) yes
C2 C1 C9a 120.9(3) no
C1 C2 C3 120.8(3) no
C2 C3 C4 120.4(3) no
C3 C4 C4a 120.2(3) no
N10 C4a C4 118.2(2) no
N10 C4a C9a 121.5(2) no
C4 C4a C9a 120.2(3) no
C5a C5 C6 119.6(3) no
N10 C5a C5 119.0(2) no
N10 C5a C8a 119.8(2) no
C5 C5a C8a 121.2(3) no
C5 C6 C7 120.5(3) no
C6 C7 C8 120.3(3) no
C7 C8 C8a 121.4(3) no
C5a C8a C8 116.9(2) no
C5a C8a C9 119.4(2) no
C8 C8a C9 123.7(2) no
N1 C9 C8a 116.2(2) yes
N1 C9 C9a 124.9(2) yes
C8a C9 C9a 118.9(2) yes
C1 C9a C4a 117.3(2) no
C1 C9a C9 125.2(2) no
C4a C9a C9 117.4(2) no
N2 C11 C12 122.0(3) no
C11 C12 C13 114.9(3) no
N2 N1 H12 118(2) no
C9 N1 H12 115(2) no
C4a N10 H10 123(2) no
C5a N10 H10 114(2) no
C2 C1 H1 117(2) no
C9a C1 H1 122(2) no
C1 C2 H2 118(2) no
C3 C2 H2 121(2) no
C2 C3 H3 122(2) no
C4 C3 H3 117(2) no
C3 C4 H4 124.0(10) no
C4a C4 H4 115.0(10) no
C5a C5 H5 118(2) no
C6 C5 H5 122(2) no
C5 C6 H6 120(2) no
C7 C6 H6 120(2) no
C6 C7 H7 119(2) no
C8 C7 H7 120(2) no
C7 C8 H8 121(2) no
C8a C8 H8 118(2) no
N2 C11 H11 119(2) no
C12 C11 H11 119(2) no
C11 C12 H121 109(2) no
C11 C12 H122 112(2) no
C13 C12 H121 109(2) no
C13 C12 H122 99(2) no
H121 C12 H122 113(3) no
C12 C13 H131 110(2) no
C12 C13 H132 109(2) no
C12 C13 H133 106(2) no
H131 C13 H132 108(3) no
H131 C13 H133 110(3) no
H132 C13 H133 114(3) no

loop_
_geom_bond_atom_site_label_1
_geom_bond_atom_site_label_2
_geom_bond_site_symmetry_1
_geom_bond_site_symmetry_2
_geom_bond_distance
_geom_bond_publ_flag
S C14 . . 1.643(3) no
N3 C14 . . 1.159(3) no
N1 N2 . . 1.389(3) yes
N1 C9 . . 1.341(3) yes
N2 C11 . . 1.282(3) yes
N10 C4a . . 1.363(3) yes
N10 C5a . . 1.369(3) yes
C1 C2 . . 1.373(4) yes
C1 C9a . . 1.424(3) yes
C2 C3 . . 1.400(4) yes
C3 C4 . . 1.359(4) yes
C4 C4a . . 1.421(4) yes
C4a C9a . . 1.422(3) yes
C5 C5a . . 1.411(4) yes
C5 C6 . . 1.367(4) yes
C5a C8a . . 1.407(3) yes
C6 C7 . . 1.403(4) yes
C7 C8 . . 1.364(4) yes
C8 C8a . . 1.424(4) yes
C8a C9 . . 1.449(3) yes
C9 C9a . . 1.448(3) yes
C11 C12 . . 1.482(4) no
C12 C13 . . 1.511(5) no
N1 H12 . . .91(3) no
N10 H10 . . .91(3) no
C1 H1 . . .99(3) no
C2 H2 . . .93(3) no
C3 H3 . . .96(3) no
C4 H4 . . .98(2) no
C5 H5 . . .97(3) no
C6 H6 . . .93(3) no
C7 H7 . . .93(3) no
C8 H8 . . .93(2) no
C11 H11 . . 1.01(3) no
C12 H121 . . 1.03(4) no
C12 H122 . . 1.09(3) no
C13 H131 . . 1.09(4) no
C13 H132 . . 1.05(4) no
C13 H133 . . 1.02(3) no

loop_
_geom_contact_atom_site_label_1
_geom_contact_atom_site_label_2
_geom_contact_distance
_geom_contact_publ_flag
N2 H1 2.25(3) no

loop_
_geom_torsion_atom_site_label_1
_geom_torsion_atom_site_label_2
_geom_torsion_atom_site_label_3
_geom_torsion_atom_site_label_4
_geom_torsion
_geom_torsion_publ_flag
N1 N2 C11 C12 -177.2(3) no
N1 C9 C8a C5a 173.0(2) no
N1 C9 C8a C8 -7.3(4) yes
N1 C9 C9a C1 7.2(4) yes
N1 C9 C9a C4a -174.8(2) no
N2 N1 C9 C8a -176.7(2) yes
N2 N1 C9 C9a 3.1(4) yes
N2 C11 C12 C13 0.0(5) no
N10 C4a C4 C3 -178.1(3) no
N10 C4a C9a C1 178.2(2) no
N10 C4a C9a C9 0.0(3) no
N10 C5a C5 C6 178.4(2) no
N10 C5a C8a C8 -176.2(2) no
N10 C5a C8a C9 3.5(3) no
C1 C2 C3 C4 -1.5(4) no
C1 C9a C4a C4 -1.8(4) no
C1 C9a C9 C8a -173.0(2) yes
C2 C1 C9a C4a 0.1(4) no
C2 C1 C9a C9 178.1(2) no
C2 C3 C4 C4a -0.2(4) no
C3 C2 C1 C9a 1.6(4) no
C3 C4 C4a C9a 1.9(4) no
C4 C4a N10 C5a 176.4(2) yes
C4 C4a C9a C9 -180.0(2) no
C4a N10 C5a C5 -178.1(2) yes
C4a N10 C5a C8a 1.7(4) no
C4a C9a C9 C8a 5.1(3) no
C5 C5a C8a C8 3.7(4) no
C5 C5a C8a C9 -176.7(2) no
C5 C6 C7 C8 2.6(4) no
C5a N10 C4a C9a -3.5(4) no
C5a C5 C6 C7 -1.7(4) no
C5a C8a C8 C7 -2.8(4) no
C5a C8a C9 C9a -6.8(3) no
C6 C5 C5a C8a -1.5(4) no
C6 C7 C8 C8a -0.2(4) no
C7 C8 C8a C9 177.5(2) no
C8 C8a C9 C9a 172.8(2) yes
C9 N1 N2 C11 -174.2(3) yes

loop_
_cod_related_entry_id
_cod_related_entry_database
_cod_related_entry_code
1 ChemSpider 30652167
